data_7719596
loop_
_publ_author_name
'Farmer-Mason, Katelynn M'
'Bacon, Jeffrey W.'
'Cueny, Eric S.'

_publ_section_title
;
 Stability of metal-metal interactions in dinuclear Pt-Au complexes as a
 function of bridging Pt-arene ring electronics.
;
_journal_issue 43
_journal_name_full 'Dalton transactions (Cambridge, England : 2003)'
_journal_page_first 16241
_journal_page_last 16253
_journal_paper_doi 10.1039/d5dt02048d
_journal_volume 54
_journal_year 2025
_chemical_formula_moiety 'C38 H25 F3 N P Pt, C H2 Cl2'
_chemical_formula_sum 'C39 H27 Cl2 F3 N P Pt'
_chemical_formula_weight 863.57
_space_group_crystal_system triclinic
_space_group_IT_number 2
_space_group_name_Hall '-P 1'
_space_group_name_H-M_alt 'P -1'
_atom_sites_solution_hydrogens geom
_audit_creation_date 2024-08-22
_audit_creation_method
;
Olex2 1.5
(compiled 2024.02.16 svn.r378c4104 for OlexSys, GUI svn.r6928)
;
_audit_update_record
;
2025-05-23 deposited with the CCDC.	2025-10-10 downloaded from the CCDC.
;
_cell_angle_alpha 81.0940(10)
_cell_angle_beta 89.2050(10)
_cell_angle_gamma 69.8010(10)
_cell_formula_units_Z 2
_cell_length_a 9.2829(5)
_cell_length_b 13.3536(7)
_cell_length_c 13.8469(7)
_cell_measurement_reflns_used 9925
_cell_measurement_temperature 100.00
_cell_measurement_theta_max 72.084
_cell_measurement_theta_min 3.233
_cell_volume 1590.03(14)
_computing_cell_refinement 'SAINT V8.40A (Bruker, 2019)'
_computing_data_collection 'APEX5 (Bruker, 2016)'
_computing_data_reduction 'SAINT V8.40A (Bruker, 2019)'
_computing_molecular_graphics 'Olex2 1.5 (Dolomanov et al., 2009)'
_computing_publication_material 'Olex2 1.5 (Dolomanov et al., 2009)'
_computing_structure_refinement 'SHELXL 2018/3 (Sheldrick, 2015)'
_computing_structure_solution 'SHELXT  (Sheldrick, 2015)'
_diffrn_ambient_temperature 100.00
_diffrn_measured_fraction_theta_full 0.994
_diffrn_measured_fraction_theta_max 0.988
_diffrn_measurement_device_type 'Bruker D8 Venture'
_diffrn_measurement_method '\w and \f scans'
_diffrn_radiation_monochromator 'HELIOS Cu'
_diffrn_radiation_type CuK\a
_diffrn_radiation_wavelength 1.54178
_diffrn_reflns_av_R_equivalents 0.0337
_diffrn_reflns_av_unetI/netI 0.0149
_diffrn_reflns_Laue_measured_fraction_full 0.994
_diffrn_reflns_Laue_measured_fraction_max 0.988
_diffrn_reflns_limit_h_max 11
_diffrn_reflns_limit_h_min -11
_diffrn_reflns_limit_k_max 16
_diffrn_reflns_limit_k_min -16
_diffrn_reflns_limit_l_max 17
_diffrn_reflns_limit_l_min -17
_diffrn_reflns_number 85436
_diffrn_reflns_point_group_measured_fraction_full 0.994
_diffrn_reflns_point_group_measured_fraction_max 0.988
_diffrn_reflns_theta_full 67.679
_diffrn_reflns_theta_max 72.096
_diffrn_reflns_theta_min 3.233
_diffrn_source 'microfocus sealed tube'
_diffrn_source_current 1.2
_diffrn_source_power 0.06
_diffrn_source_voltage 50.0
_exptl_absorpt_coefficient_mu 10.685
_exptl_absorpt_correction_T_max 0.0680
_exptl_absorpt_correction_T_min 0.0023
_exptl_absorpt_correction_type numerical
_exptl_absorpt_process_details
;
SADABS-2016/2 (Bruker,2016/2) was used for absorption correction.
wR2(int) was 0.1348 before and 0.0988 after correction.
The Ratio of minimum to maximum transmission is 0.0338.
The \l/2 correction factor is Not present.
;
_exptl_crystal_colour 'clear orange'
_exptl_crystal_colour_lustre clear
_exptl_crystal_colour_primary orange
_exptl_crystal_density_diffrn 1.804
_exptl_crystal_description prism
_exptl_crystal_F_000 844
_exptl_crystal_size_max 0.235
_exptl_crystal_size_mid 0.204
_exptl_crystal_size_min 0.129
_refine_diff_density_max 0.984
_refine_diff_density_min -1.454
_refine_diff_density_rms 0.104
_refine_ls_extinction_method none
_refine_ls_goodness_of_fit_ref 1.154
_refine_ls_hydrogen_treatment constr
_refine_ls_matrix_type full
_refine_ls_number_parameters 424
_refine_ls_number_reflns 6202
_refine_ls_number_restraints 0
_refine_ls_restrained_S_all 1.154
_refine_ls_R_factor_all 0.0206
_refine_ls_R_factor_gt 0.0206
_refine_ls_shift/su_max 0.001
_refine_ls_shift/su_mean 0.000
_refine_ls_structure_factor_coef Fsqd
_refine_ls_weighting_details 'w=1/[\s^2^(Fo^2^)+(0.0221P)^2^+3.7962P] where P=(Fo^2^+2Fc^2^)/3'
_refine_ls_weighting_scheme calc
_refine_ls_wR_factor_gt 0.0519
_refine_ls_wR_factor_ref 0.0519
_reflns_Friedel_coverage 0.000
_reflns_number_gt 6202
_reflns_number_total 6202
_reflns_threshold_expression 'I > 2\s(I)'
_publcif_datablock.id {49cc98df-2db3-4b9d-843b-705a435719d1}

_cod_data_source_file d5dt02048d3.cif
_cod_data_source_block kmf2069_2_a
_cod_depositor_comments 'Adding full bibliography for 7719592--7719599.cif.'
_cod_database_code 7719596
_shelx_shelxl_version_number 2018/3
_shelx_space_group_comment
;
The symmetry employed for this shelxl refinement is uniquely defined
by the following loop, which should always be used as a source of
symmetry information in preference to the above space-group names.
They are only intended as comments.
;
_shelx_estimated_absorpt_t_max 0.339
_shelx_estimated_absorpt_t_min 0.188
_olex2_refinement_description
;
1. Fixed Uiso
 At 1.2 times of:
  All C(H) groups, All C(H,H) groups
2.a Secondary CH2 refined with riding coordinates:
 C1S(H1SA,H1SB)
2.b Aromatic/amide H refined with riding coordinates:
 C28(H28), C31(H31), C14(H14), C32(H32), C13(H13), C38(H38), C10(H10),
 C30(H30), C22(H22), C7(H7), C34(H34), C9(H9), C25(H25), C29(H29), C26(H26),
 C24(H24), C19(H19), C3(H3), C18(H18), C37(H37), C17(H17), C4(H4), C23(H23),
 C36(H36), C35(H35)
;
_olex2_submission_special_instructions 'No special instructions were received'

loop_
_space_group_symop_operation_xyz
'x, y, z'
'-x, -y, -z'

loop_
_atom_site_label
_atom_site_type_symbol
_atom_site_fract_x
_atom_site_fract_y
_atom_site_fract_z
_atom_site_U_iso_or_equiv
_atom_site_adp_type
_atom_site_occupancy
_atom_site_site_symmetry_order
_atom_site_calc_flag
_atom_site_refinement_flags_posn
_atom_site_refinement_flags_adp
_atom_site_refinement_flags_occupancy
_atom_site_disorder_assembly
_atom_site_disorder_group
Pt1 Pt 0.35480(2) 0.21265(2) 0.30495(2) 0.00779(4) Uani 1 1 d . . . . .
P1 P 0.39488(7) 0.33883(5) 0.19345(5) 0.00919(13) Uani 1 1 d . . . . .
Cl2S Cl -0.16102(9) 0.48458(6) 0.42213(6) 0.02782(16) Uani 1 1 d . . . . .
Cl1S Cl -0.06759(9) 0.24938(6) 0.46665(7) 0.02983(17) Uani 1 1 d . . . . .
F1 F 0.1142(3) 0.11337(19) -0.06450(14) 0.0399(5) Uani 1 1 d . . . . .
F2 F 0.3568(3) 0.0496(2) -0.06591(14) 0.0409(5) Uani 1 1 d . . . . .
N1 N 0.3110(3) 0.10802(18) 0.41202(16) 0.0110(4) Uani 1 1 d . . . . .
F3 F 0.2277(4) -0.05670(18) -0.04621(15) 0.0523(7) Uani 1 1 d . . . . .
C27 C 0.2875(3) 0.4802(2) 0.2043(2) 0.0117(5) Uani 1 1 d . . . . .
C28 C 0.2096(3) 0.5071(2) 0.2886(2) 0.0151(5) Uani 1 1 d . . . . .
H28 H 0.213782 0.451937 0.341940 0.018 Uiso 1 1 calc R U . . .
C12 C 0.3322(3) 0.1198(2) 0.50537(19) 0.0112(5) Uani 1 1 d . . . . .
C31 C 0.1968(3) 0.6693(2) 0.1332(2) 0.0158(6) Uani 1 1 d . . . . .
H31 H 0.192548 0.724652 0.080009 0.019 Uiso 1 1 calc R U . . .
C16 C 0.3942(3) 0.2024(2) 0.51526(19) 0.0112(5) Uani 1 1 d . . . . .
C14 C 0.3940(3) 0.1472(2) 0.6922(2) 0.0163(6) Uani 1 1 d . . . . .
H14 H 0.415533 0.156214 0.756558 0.020 Uiso 1 1 calc R U . . .
C32 C 0.2808(3) 0.5623(2) 0.1267(2) 0.0135(5) Uani 1 1 d . . . . .
H32 H 0.334109 0.544837 0.069073 0.016 Uiso 1 1 calc R U . . .
C15 C 0.4295(3) 0.2140(2) 0.6103(2) 0.0139(5) Uani 1 1 d . . . . .
C33 C 0.5967(3) 0.3249(2) 0.19363(18) 0.0105(5) Uani 1 1 d . . . . .
C6 C 0.2903(3) 0.1124(2) 0.2238(2) 0.0111(5) Uani 1 1 d . . . . .
C13 C 0.3309(3) 0.0718(2) 0.6810(2) 0.0166(6) Uani 1 1 d . . . . .
H13 H 0.307276 0.030382 0.737096 0.020 Uiso 1 1 calc R U . . .
C38 C 0.7029(3) 0.2202(2) 0.1972(2) 0.0154(6) Uani 1 1 d . . . . .
H38 H 0.667358 0.160959 0.201402 0.018 Uiso 1 1 calc R U . . .
C10 C 0.2414(3) -0.0251(2) 0.5633(2) 0.0168(6) Uani 1 1 d . . . . .
H10 H 0.216063 -0.070891 0.615134 0.020 Uiso 1 1 calc R U . . .
C30 C 0.1185(3) 0.6958(2) 0.2174(2) 0.0178(6) Uani 1 1 d . . . . .
H30 H 0.060643 0.768998 0.221662 0.021 Uiso 1 1 calc R U . . .
C22 C 0.4596(3) 0.3014(2) -0.0011(2) 0.0152(5) Uani 1 1 d . . . . .
H22 H 0.565343 0.278982 0.018048 0.018 Uiso 1 1 calc R U . . .
C7 C 0.2895(3) 0.1072(2) 0.1240(2) 0.0129(5) Uani 1 1 d . . . . .
H7 H 0.320130 0.157333 0.079851 0.015 Uiso 1 1 calc R U . . .
C34 C 0.6501(3) 0.4110(2) 0.1899(2) 0.0180(6) Uani 1 1 d . . . . .
H34 H 0.579317 0.482583 0.187310 0.022 Uiso 1 1 calc R U . . .
C11 C 0.2994(3) 0.0538(2) 0.5848(2) 0.0137(5) Uani 1 1 d . . . . .
C21 C 0.3482(3) 0.3401(2) 0.06546(19) 0.0115(5) Uani 1 1 d . . . . .
C8 C 0.2575(3) 0.0320(2) 0.3910(2) 0.0115(5) Uani 1 1 d . . . . .
C20 C 0.4229(3) 0.2633(2) 0.42701(19) 0.0117(5) Uani 1 1 d . . . . .
C9 C 0.2212(3) -0.0366(2) 0.4677(2) 0.0151(5) Uani 1 1 d . . . . .
H9 H 0.182972 -0.090497 0.453695 0.018 Uiso 1 1 calc R U . . .
C25 C 0.1517(3) 0.3668(2) -0.0582(2) 0.0183(6) Uani 1 1 d . . . . .
H25 H 0.046228 0.389327 -0.077880 0.022 Uiso 1 1 calc R U . . .
C29 C 0.1255(3) 0.6148(2) 0.2951(2) 0.0186(6) Uani 1 1 d . . . . .
H29 H 0.072972 0.632721 0.352831 0.022 Uiso 1 1 calc R U . . .
C26 C 0.1929(3) 0.3737(2) 0.0354(2) 0.0150(5) Uani 1 1 d . . . . .
H26 H 0.115497 0.401468 0.079630 0.018 Uiso 1 1 calc R U . . .
C24 C 0.2640(4) 0.3271(2) -0.1237(2) 0.0189(6) Uani 1 1 d . . . . .
H24 H 0.235218 0.321882 -0.187845 0.023 Uiso 1 1 calc R U . . .
C19 C 0.4962(3) 0.3346(2) 0.4413(2) 0.0130(5) Uani 1 1 d . . . . .
H19 H 0.520383 0.376608 0.385913 0.016 Uiso 1 1 calc R U . . .
C3 C 0.2021(3) -0.0463(2) 0.1487(2) 0.0160(6) Uani 1 1 d . . . . .
H3 H 0.171327 -0.097990 0.122805 0.019 Uiso 1 1 calc R U . . .
C18 C 0.5362(3) 0.3468(2) 0.5360(2) 0.0154(5) Uani 1 1 d . . . . .
H18 H 0.587744 0.395930 0.542226 0.019 Uiso 1 1 calc R U . . .
C37 C 0.8583(3) 0.2017(2) 0.1949(2) 0.0191(6) Uani 1 1 d . . . . .
H37 H 0.929150 0.130564 0.195069 0.023 Uiso 1 1 calc R U . . .
C17 C 0.5025(3) 0.2895(2) 0.6191(2) 0.0154(6) Uani 1 1 d . . . . .
H17 H 0.528006 0.300461 0.681885 0.019 Uiso 1 1 calc R U . . .
C4 C 0.2048(3) -0.0458(2) 0.2485(2) 0.0148(5) Uani 1 1 d . . . . .
H4 H 0.177551 -0.098135 0.291986 0.018 Uiso 1 1 calc R U . . .
C23 C 0.4174(4) 0.2952(2) -0.0955(2) 0.0188(6) Uani 1 1 d . . . . .
H23 H 0.494171 0.268962 -0.140508 0.023 Uiso 1 1 calc R U . . .
C2 C 0.2449(3) 0.0300(2) 0.0873(2) 0.0146(5) Uani 1 1 d . . . . .
C5 C 0.2479(3) 0.0318(2) 0.28493(19) 0.0107(5) Uani 1 1 d . . . . .
C36 C 0.9112(3) 0.2880(3) 0.1922(2) 0.0207(6) Uani 1 1 d . . . . .
H36 H 1.018289 0.275536 0.191787 0.025 Uiso 1 1 calc R U . . .
C35 C 0.8074(3) 0.3918(3) 0.1901(2) 0.0228(6) Uani 1 1 d . . . . .
H35 H 0.843750 0.450380 0.188711 0.027 Uiso 1 1 calc R U . . .
C1 C 0.2380(4) 0.0331(2) -0.0213(2) 0.0190(6) Uani 1 1 d . . . . .
C1S C -0.0073(4) 0.3602(2) 0.4264(3) 0.0229(6) Uani 1 1 d . . . . .
H1SA H 0.034168 0.354442 0.360465 0.027 Uiso 1 1 calc R U . . .
H1SB H 0.075962 0.358195 0.471379 0.027 Uiso 1 1 calc R U . . .

loop_
_atom_site_aniso_label
_atom_site_aniso_U_11
_atom_site_aniso_U_22
_atom_site_aniso_U_33
_atom_site_aniso_U_23
_atom_site_aniso_U_13
_atom_site_aniso_U_12
Pt1 0.00855(6) 0.00825(6) 0.00680(6) -0.00107(4) 0.00109(4) -0.00329(4)
P1 0.0094(3) 0.0087(3) 0.0092(3) -0.0015(2) 0.0020(2) -0.0029(2)
Cl2S 0.0253(4) 0.0198(4) 0.0358(4) -0.0071(3) 0.0034(3) -0.0036(3)
Cl1S 0.0247(4) 0.0208(4) 0.0456(5) -0.0054(3) 0.0113(3) -0.0101(3)
F1 0.0387(12) 0.0462(13) 0.0209(10) -0.0052(9) -0.0123(9) 0.0031(10)
F2 0.0383(12) 0.0746(17) 0.0158(9) -0.0132(10) 0.0071(8) -0.0251(12)
N1 0.0107(11) 0.0109(11) 0.0116(11) -0.0027(8) 0.0012(8) -0.0036(9)
F3 0.119(2) 0.0282(11) 0.0217(10) -0.0115(9) 0.0009(12) -0.0377(14)
C27 0.0090(12) 0.0117(13) 0.0149(13) -0.0035(10) -0.0005(10) -0.0038(10)
C28 0.0152(13) 0.0151(13) 0.0136(13) -0.0006(10) 0.0020(10) -0.0044(11)
C12 0.0109(12) 0.0107(12) 0.0105(12) -0.0007(10) 0.0013(10) -0.0022(10)
C31 0.0162(14) 0.0138(13) 0.0172(14) -0.0005(11) -0.0007(11) -0.0056(11)
C16 0.0091(12) 0.0113(12) 0.0122(12) -0.0030(10) 0.0003(10) -0.0015(10)
C14 0.0197(14) 0.0156(14) 0.0108(13) -0.0038(10) 0.0012(11) -0.0021(11)
C32 0.0121(13) 0.0144(13) 0.0137(13) -0.0026(10) 0.0016(10) -0.0043(10)
C15 0.0119(13) 0.0139(13) 0.0134(13) -0.0027(10) -0.0002(10) -0.0009(10)
C33 0.0111(12) 0.0126(13) 0.0072(11) -0.0005(9) 0.0009(9) -0.0039(10)
C6 0.0098(12) 0.0077(12) 0.0150(13) -0.0027(10) 0.0009(10) -0.0017(10)
C13 0.0189(14) 0.0176(14) 0.0096(13) 0.0010(10) 0.0023(10) -0.0031(11)
C38 0.0175(14) 0.0129(13) 0.0156(13) -0.0031(10) 0.0000(11) -0.0048(11)
C10 0.0204(14) 0.0143(14) 0.0159(14) 0.0024(11) 0.0036(11) -0.0084(11)
C30 0.0167(14) 0.0113(13) 0.0243(15) -0.0064(11) -0.0004(12) -0.0022(11)
C22 0.0139(13) 0.0161(14) 0.0161(13) -0.0039(11) 0.0018(11) -0.0055(11)
C7 0.0153(13) 0.0101(12) 0.0124(13) -0.0004(10) 0.0010(10) -0.0039(10)
C34 0.0160(14) 0.0111(13) 0.0251(15) -0.0007(11) 0.0015(11) -0.0035(11)
C11 0.0132(13) 0.0129(13) 0.0131(13) -0.0009(10) 0.0019(10) -0.0026(10)
C21 0.0154(13) 0.0091(12) 0.0105(12) 0.0009(10) 0.0016(10) -0.0060(10)
C8 0.0092(12) 0.0098(12) 0.0159(13) -0.0011(10) -0.0002(10) -0.0041(10)
C20 0.0116(12) 0.0116(12) 0.0116(12) -0.0024(10) 0.0017(10) -0.0035(10)
C9 0.0168(14) 0.0160(14) 0.0138(13) -0.0025(11) 0.0020(11) -0.0073(11)
C25 0.0168(14) 0.0131(13) 0.0233(15) -0.0012(11) -0.0054(12) -0.0035(11)
C29 0.0198(14) 0.0195(15) 0.0159(14) -0.0070(11) 0.0028(11) -0.0045(12)
C26 0.0135(13) 0.0133(13) 0.0179(14) -0.0027(11) 0.0020(11) -0.0041(11)
C24 0.0273(16) 0.0159(14) 0.0141(13) -0.0013(11) -0.0043(12) -0.0087(12)
C19 0.0151(13) 0.0121(13) 0.0127(13) -0.0026(10) 0.0006(10) -0.0058(10)
C3 0.0195(14) 0.0113(13) 0.0182(14) -0.0052(11) -0.0039(11) -0.0050(11)
C18 0.0137(13) 0.0157(14) 0.0180(14) -0.0055(11) -0.0009(11) -0.0051(11)
C37 0.0135(14) 0.0158(14) 0.0247(15) -0.0036(11) 0.0018(11) -0.0010(11)
C17 0.0186(14) 0.0164(14) 0.0119(13) -0.0067(10) -0.0009(11) -0.0047(11)
C4 0.0151(13) 0.0123(13) 0.0169(13) -0.0011(10) -0.0013(11) -0.0052(11)
C23 0.0214(15) 0.0201(15) 0.0147(14) -0.0049(11) 0.0056(11) -0.0064(12)
C2 0.0127(13) 0.0129(13) 0.0147(13) -0.0028(10) -0.0024(10) 0.0003(10)
C5 0.0104(12) 0.0091(12) 0.0132(13) -0.0016(10) 0.0001(10) -0.0041(10)
C36 0.0105(13) 0.0231(16) 0.0272(16) -0.0001(12) 0.0019(12) -0.0058(12)
C35 0.0158(14) 0.0185(15) 0.0351(18) 0.0018(13) 0.0012(13) -0.0096(12)
C1 0.0257(16) 0.0140(14) 0.0176(14) -0.0055(11) -0.0027(12) -0.0060(12)
C1S 0.0166(14) 0.0199(15) 0.0337(17) -0.0078(13) 0.0075(13) -0.0069(12)

loop_
_atom_type_symbol
_atom_type_description
_atom_type_scat_dispersion_real
_atom_type_scat_dispersion_imag
_atom_type_scat_source
C C 0.0181 0.0091 'International Tables Vol C Tables 4.2.6.8 and 6.1.1.4'
H H 0.0000 0.0000 'International Tables Vol C Tables 4.2.6.8 and 6.1.1.4'
Cl Cl 0.3639 0.7018 'International Tables Vol C Tables 4.2.6.8 and 6.1.1.4'
F F 0.0727 0.0534 'International Tables Vol C Tables 4.2.6.8 and 6.1.1.4'
N N 0.0311 0.0180 'International Tables Vol C Tables 4.2.6.8 and 6.1.1.4'
P P 0.2955 0.4335 'International Tables Vol C Tables 4.2.6.8 and 6.1.1.4'
Pt Pt -4.5932 6.9264 'International Tables Vol C Tables 4.2.6.8 and 6.1.1.4'

loop_
_geom_angle_atom_site_label_1
_geom_angle_atom_site_label_2
_geom_angle_atom_site_label_3
_geom_angle
_geom_angle_site_symmetry_1
_geom_angle_site_symmetry_3
_geom_angle_publ_flag
N1 Pt1 P1 175.46(6) . . ?
N1 Pt1 C6 78.39(10) . . ?
N1 Pt1 C20 80.48(10) . . ?
C6 Pt1 P1 105.16(7) . . ?
C20 Pt1 P1 96.21(8) . . ?
C20 Pt1 C6 158.24(11) . . ?
C27 P1 Pt1 116.88(9) . . ?
C33 P1 Pt1 110.96(9) . . ?
C33 P1 C27 106.29(12) . . ?
C33 P1 C21 103.51(12) . . ?
C21 P1 Pt1 117.61(9) . . ?
C21 P1 C27 100.06(12) . . ?
C12 N1 Pt1 117.46(18) . . ?
C8 N1 Pt1 120.98(18) . . ?
C8 N1 C12 121.5(2) . . ?
C28 C27 P1 120.9(2) . . ?
C28 C27 C32 119.2(2) . . ?
C32 C27 P1 119.9(2) . . ?
C27 C28 H28 119.8 . . ?
C27 C28 C29 120.3(3) . . ?
C29 C28 H28 119.8 . . ?
N1 C12 C16 114.5(2) . . ?
N1 C12 C11 121.8(2) . . ?
C11 C12 C16 123.6(2) . . ?
C32 C31 H31 119.9 . . ?
C32 C31 C30 120.2(3) . . ?
C30 C31 H31 119.9 . . ?
C12 C16 C20 117.4(2) . . ?
C15 C16 C12 117.7(2) . . ?
C15 C16 C20 124.9(3) . . ?
C15 C14 H14 118.8 . . ?
C13 C14 H14 118.8 . . ?
C13 C14 C15 122.4(3) . . ?
C27 C32 H32 119.8 . . ?
C31 C32 C27 120.4(3) . . ?
C31 C32 H32 119.8 . . ?
C16 C15 C14 118.7(3) . . ?
C16 C15 C17 117.3(3) . . ?
C17 C15 C14 124.0(3) . . ?
C38 C33 P1 116.6(2) . . ?
C34 C33 P1 124.2(2) . . ?
C34 C33 C38 119.1(3) . . ?
C7 C6 Pt1 132.3(2) . . ?
C7 C6 C5 115.3(2) . . ?
C5 C6 Pt1 112.33(19) . . ?
C14 C13 H13 119.7 . . ?
C14 C13 C11 120.6(3) . . ?
C11 C13 H13 119.7 . . ?
C33 C38 H38 119.5 . . ?
C37 C38 C33 120.9(3) . . ?
C37 C38 H38 119.5 . . ?
C11 C10 H10 119.7 . . ?
C9 C10 H10 119.7 . . ?
C9 C10 C11 120.6(3) . . ?
C31 C30 H30 120.1 . . ?
C29 C30 C31 119.7(3) . . ?
C29 C30 H30 120.1 . . ?
C21 C22 H22 119.7 . . ?
C21 C22 C23 120.5(3) . . ?
C23 C22 H22 119.7 . . ?
C6 C7 H7 119.2 . . ?
C6 C7 C2 121.7(3) . . ?
C2 C7 H7 119.2 . . ?
C33 C34 H34 120.1 . . ?
C35 C34 C33 119.8(3) . . ?
C35 C34 H34 120.1 . . ?
C12 C11 C13 116.8(3) . . ?
C12 C11 C10 117.0(3) . . ?
C10 C11 C13 126.2(3) . . ?
C22 C21 P1 122.8(2) . . ?
C22 C21 C26 118.8(3) . . ?
C26 C21 P1 118.2(2) . . ?
N1 C8 C9 119.5(2) . . ?
N1 C8 C5 112.2(2) . . ?
C9 C8 C5 128.3(2) . . ?
C16 C20 Pt1 109.98(18) . . ?
C19 C20 Pt1 135.3(2) . . ?
C19 C20 C16 114.6(2) . . ?
C10 C9 C8 119.6(3) . . ?
C10 C9 H9 120.2 . . ?
C8 C9 H9 120.2 . . ?
C26 C25 H25 119.8 . . ?
C26 C25 C24 120.3(3) . . ?
C24 C25 H25 119.8 . . ?
C28 C29 H29 119.9 . . ?
C30 C29 C28 120.2(3) . . ?
C30 C29 H29 119.9 . . ?
C21 C26 H26 119.8 . . ?
C25 C26 C21 120.4(3) . . ?
C25 C26 H26 119.8 . . ?
C25 C24 H24 120.1 . . ?
C23 C24 C25 119.9(3) . . ?
C23 C24 H24 120.1 . . ?
C20 C19 H19 119.0 . . ?
C20 C19 C18 122.0(3) . . ?
C18 C19 H19 119.0 . . ?
C4 C3 H3 120.6 . . ?
C4 C3 C2 118.8(3) . . ?
C2 C3 H3 120.6 . . ?
C19 C18 H18 119.1 . . ?
C17 C18 C19 121.8(3) . . ?
C17 C18 H18 119.1 . . ?
C38 C37 H37 120.2 . . ?
C38 C37 C36 119.7(3) . . ?
C36 C37 H37 120.2 . . ?
C15 C17 H17 120.3 . . ?
C18 C17 C15 119.4(3) . . ?
C18 C17 H17 120.3 . . ?
C3 C4 H4 120.2 . . ?
C3 C4 C5 119.7(3) . . ?
C5 C4 H4 120.2 . . ?
C22 C23 H23 119.9 . . ?
C24 C23 C22 120.1(3) . . ?
C24 C23 H23 119.9 . . ?
C7 C2 C1 118.8(3) . . ?
C3 C2 C7 121.4(3) . . ?
C3 C2 C1 119.7(3) . . ?
C6 C5 C8 116.0(2) . . ?
C4 C5 C6 123.0(2) . . ?
C4 C5 C8 121.0(2) . . ?
C37 C36 H36 120.0 . . ?
C35 C36 C37 120.0(3) . . ?
C35 C36 H36 120.0 . . ?
C34 C35 H35 119.8 . . ?
C36 C35 C34 120.4(3) . . ?
C36 C35 H35 119.8 . . ?
F1 C1 C2 111.9(2) . . ?
F2 C1 F1 105.1(3) . . ?
F2 C1 F3 107.2(3) . . ?
F2 C1 C2 113.8(2) . . ?
F3 C1 F1 105.3(3) . . ?
F3 C1 C2 113.0(3) . . ?
Cl2S C1S H1SA 109.4 . . ?
Cl2S C1S H1SB 109.4 . . ?
Cl1S C1S Cl2S 111.36(17) . . ?
Cl1S C1S H1SA 109.4 . . ?
Cl1S C1S H1SB 109.4 . . ?
H1SA C1S H1SB 108.0 . . ?

loop_
_geom_bond_atom_site_label_1
_geom_bond_atom_site_label_2
_geom_bond_distance
_geom_bond_site_symmetry_2
_geom_bond_publ_flag
Pt1 P1 2.2299(7) . ?
Pt1 N1 2.012(2) . ?
Pt1 C6 2.109(3) . ?
Pt1 C20 2.096(3) . ?
P1 C27 1.834(3) . ?
P1 C33 1.817(3) . ?
P1 C21 1.826(3) . ?
Cl2S C1S 1.770(3) . ?
Cl1S C1S 1.767(3) . ?
F1 C1 1.340(4) . ?
F2 C1 1.325(4) . ?
N1 C12 1.351(3) . ?
N1 C8 1.343(3) . ?
F3 C1 1.331(3) . ?
C27 C28 1.393(4) . ?
C27 C32 1.398(4) . ?
C28 H28 0.9500 . ?
C28 C29 1.396(4) . ?
C12 C16 1.434(4) . ?
C12 C11 1.398(4) . ?
C31 H31 0.9500 . ?
C31 C32 1.388(4) . ?
C31 C30 1.393(4) . ?
C16 C15 1.405(4) . ?
C16 C20 1.435(4) . ?
C14 H14 0.9500 . ?
C14 C15 1.440(4) . ?
C14 C13 1.357(4) . ?
C32 H32 0.9500 . ?
C15 C17 1.414(4) . ?
C33 C38 1.399(4) . ?
C33 C34 1.395(4) . ?
C6 C7 1.395(4) . ?
C6 C5 1.425(4) . ?
C13 H13 0.9500 . ?
C13 C11 1.441(4) . ?
C38 H38 0.9500 . ?
C38 C37 1.378(4) . ?
C10 H10 0.9500 . ?
C10 C11 1.408(4) . ?
C10 C9 1.378(4) . ?
C30 H30 0.9500 . ?
C30 C29 1.386(4) . ?
C22 H22 0.9500 . ?
C22 C21 1.392(4) . ?
C22 C23 1.393(4) . ?
C7 H7 0.9500 . ?
C7 C2 1.399(4) . ?
C34 H34 0.9500 . ?
C34 C35 1.393(4) . ?
C21 C26 1.402(4) . ?
C8 C9 1.409(4) . ?
C8 C5 1.473(4) . ?
C20 C19 1.385(4) . ?
C9 H9 0.9500 . ?
C25 H25 0.9500 . ?
C25 C26 1.382(4) . ?
C25 C24 1.389(4) . ?
C29 H29 0.9500 . ?
C26 H26 0.9500 . ?
C24 H24 0.9500 . ?
C24 C23 1.381(4) . ?
C19 H19 0.9500 . ?
C19 C18 1.415(4) . ?
C3 H3 0.9500 . ?
C3 C4 1.383(4) . ?
C3 C2 1.386(4) . ?
C18 H18 0.9500 . ?
C18 C17 1.376(4) . ?
C37 H37 0.9500 . ?
C37 C36 1.395(4) . ?
C17 H17 0.9500 . ?
C4 H4 0.9500 . ?
C4 C5 1.393(4) . ?
C23 H23 0.9500 . ?
C2 C1 1.499(4) . ?
C36 H36 0.9500 . ?
C36 C35 1.385(4) . ?
C35 H35 0.9500 . ?
C1S H1SA 0.9900 . ?
C1S H1SB 0.9900 . ?

loop_
_geom_torsion_atom_site_label_1
_geom_torsion_atom_site_label_2
_geom_torsion_atom_site_label_3
_geom_torsion_atom_site_label_4
_geom_torsion
_geom_torsion_site_symmetry_1
_geom_torsion_site_symmetry_2
_geom_torsion_site_symmetry_3
_geom_torsion_site_symmetry_4
_geom_torsion_publ_flag
Pt1 P1 C27 C28 12.6(3) . . . . ?
Pt1 P1 C27 C32 -166.29(19) . . . . ?
Pt1 P1 C33 C38 44.8(2) . . . . ?
Pt1 P1 C33 C34 -135.5(2) . . . . ?
Pt1 P1 C21 C22 -103.7(2) . . . . ?
Pt1 P1 C21 C26 71.2(2) . . . . ?
Pt1 N1 C12 C16 -4.1(3) . . . . ?
Pt1 N1 C12 C11 177.5(2) . . . . ?
Pt1 N1 C8 C9 -177.01(19) . . . . ?
Pt1 N1 C8 C5 4.1(3) . . . . ?
Pt1 C6 C7 C2 178.1(2) . . . . ?
Pt1 C6 C5 C8 -0.5(3) . . . . ?
Pt1 C6 C5 C4 -178.2(2) . . . . ?
Pt1 C20 C19 C18 -175.8(2) . . . . ?
P1 C27 C28 C29 -178.6(2) . . . . ?
P1 C27 C32 C31 178.4(2) . . . . ?
P1 C33 C38 C37 178.1(2) . . . . ?
P1 C33 C34 C35 -179.8(2) . . . . ?
P1 C21 C26 C25 -174.1(2) . . . . ?
N1 C12 C16 C15 -175.6(2) . . . . ?
N1 C12 C16 C20 1.3(3) . . . . ?
N1 C12 C11 C13 178.2(2) . . . . ?
N1 C12 C11 C10 -0.6(4) . . . . ?
N1 C8 C9 C10 -0.2(4) . . . . ?
N1 C8 C5 C6 -2.1(3) . . . . ?
N1 C8 C5 C4 175.6(2) . . . . ?
C27 P1 C33 C38 172.9(2) . . . . ?
C27 P1 C33 C34 -7.4(3) . . . . ?
C27 P1 C21 C22 128.6(2) . . . . ?
C27 P1 C21 C26 -56.5(2) . . . . ?
C27 C28 C29 C30 0.2(4) . . . . ?
C28 C27 C32 C31 -0.5(4) . . . . ?
C12 N1 C8 C9 0.6(4) . . . . ?
C12 N1 C8 C5 -178.3(2) . . . . ?
C12 C16 C15 C14 -3.4(4) . . . . ?
C12 C16 C15 C17 174.8(2) . . . . ?
C12 C16 C20 Pt1 1.9(3) . . . . ?
C12 C16 C20 C19 -174.1(2) . . . . ?
C31 C30 C29 C28 -0.5(4) . . . . ?
C16 C12 C11 C13 0.0(4) . . . . ?
C16 C12 C11 C10 -178.9(3) . . . . ?
C16 C15 C17 C18 -0.4(4) . . . . ?
C16 C20 C19 C18 -1.1(4) . . . . ?
C14 C15 C17 C18 177.7(3) . . . . ?
C14 C13 C11 C12 -2.0(4) . . . . ?
C14 C13 C11 C10 176.7(3) . . . . ?
C32 C27 C28 C29 0.3(4) . . . . ?
C32 C31 C30 C29 0.3(4) . . . . ?
C15 C16 C20 Pt1 178.5(2) . . . . ?
C15 C16 C20 C19 2.5(4) . . . . ?
C15 C14 C13 C11 1.3(4) . . . . ?
C33 P1 C27 C28 -111.9(2) . . . . ?
C33 P1 C27 C32 69.2(2) . . . . ?
C33 P1 C21 C22 19.0(3) . . . . ?
C33 P1 C21 C26 -166.1(2) . . . . ?
C33 C38 C37 C36 2.2(5) . . . . ?
C33 C34 C35 C36 1.1(5) . . . . ?
C6 C7 C2 C3 -1.2(4) . . . . ?
C6 C7 C2 C1 176.5(3) . . . . ?
C13 C14 C15 C16 1.5(4) . . . . ?
C13 C14 C15 C17 -176.6(3) . . . . ?
C38 C33 C34 C35 -0.1(4) . . . . ?
C38 C37 C36 C35 -1.2(5) . . . . ?
C30 C31 C32 C27 0.2(4) . . . . ?
C22 C21 C26 C25 1.0(4) . . . . ?
C7 C6 C5 C8 176.3(2) . . . . ?
C7 C6 C5 C4 -1.4(4) . . . . ?
C7 C2 C1 F1 -75.4(3) . . . . ?
C7 C2 C1 F2 43.5(4) . . . . ?
C7 C2 C1 F3 166.0(3) . . . . ?
C34 C33 C38 C37 -1.5(4) . . . . ?
C11 C12 C16 C15 2.8(4) . . . . ?
C11 C12 C16 C20 179.7(2) . . . . ?
C11 C10 C9 C8 -0.6(4) . . . . ?
C21 P1 C27 C28 140.7(2) . . . . ?
C21 P1 C27 C32 -38.1(2) . . . . ?
C21 P1 C33 C38 -82.2(2) . . . . ?
C21 P1 C33 C34 97.5(3) . . . . ?
C21 C22 C23 C24 -0.3(4) . . . . ?
C8 N1 C12 C16 178.2(2) . . . . ?
C8 N1 C12 C11 -0.2(4) . . . . ?
C20 C16 C15 C14 180.0(2) . . . . ?
C20 C16 C15 C17 -1.8(4) . . . . ?
C20 C19 C18 C17 -0.9(4) . . . . ?
C9 C10 C11 C12 1.0(4) . . . . ?
C9 C10 C11 C13 -177.7(3) . . . . ?
C9 C8 C5 C6 179.1(3) . . . . ?
C9 C8 C5 C4 -3.1(4) . . . . ?
C25 C24 C23 C22 0.9(4) . . . . ?
C26 C25 C24 C23 -0.5(4) . . . . ?
C24 C25 C26 C21 -0.4(4) . . . . ?
C19 C18 C17 C15 1.7(4) . . . . ?
C3 C4 C5 C6 -0.1(4) . . . . ?
C3 C4 C5 C8 -177.7(3) . . . . ?
C3 C2 C1 F1 102.3(3) . . . . ?
C3 C2 C1 F2 -138.8(3) . . . . ?
C3 C2 C1 F3 -16.2(4) . . . . ?
C37 C36 C35 C34 -0.5(5) . . . . ?
C4 C3 C2 C7 -0.4(4) . . . . ?
C4 C3 C2 C1 -178.1(3) . . . . ?
C23 C22 C21 P1 174.2(2) . . . . ?
C23 C22 C21 C26 -0.7(4) . . . . ?
C2 C3 C4 C5 1.0(4) . . . . ?
C5 C6 C7 C2 2.1(4) . . . . ?
C5 C8 C9 C10 178.5(3) . . . . ?
